data_2016459
loop_
_publ_author_name
'Pan, Yue'
'Li, Kunhao'
'Bi, Wenhua'
'Li, Jing'

_publ_section_title
;
 Cocrystallization of adamantane-1,3-dicarboxylic acid and
 4,4'-bipyridine
;
_journal_coeditor_code SQ3107
_journal_issue 2
_journal_name_full 'Acta Crystallographica Section C'
_journal_page_first o41
_journal_page_last o43
_journal_paper_doi 10.1107/S0108270107058672
_journal_volume 64
_journal_year 2008
_chemical_formula_iupac 'C12 H16 O4, C10 H8 N2'
_chemical_formula_moiety 'C12 H16 O4, C10 H8 N2'
_chemical_formula_sum 'C22 H24 N2 O4'
_chemical_formula_weight 380.43
_chemical_name_systematic
;
adamantane-1,3-dicarboxylic acid--4,4'-bipyridine (1/1)
;
_space_group_IT_number 15
_symmetry_cell_setting monoclinic
_symmetry_space_group_name_Hall '-C 2yc'
_symmetry_space_group_name_H-M 'C 1 2/c 1'
_atom_sites_solution_hydrogens difmap
_atom_sites_solution_primary direct
_atom_sites_solution_secondary difmap
_audit_creation_method SHELXL-97
_cell_angle_alpha 90.00
_cell_angle_beta 92.5800(10)
_cell_angle_gamma 90.00
_cell_formula_units_Z 4
_cell_length_a 21.5610(16)
_cell_length_b 7.2378(5)
_cell_length_c 12.1520(9)
_cell_measurement_reflns_used 5290
_cell_measurement_temperature 295(2)
_cell_measurement_theta_max 30.49
_cell_measurement_theta_min 2.97
_cell_volume 1894.4(2)
_computing_cell_refinement 'SAINT (Bruker, 2001)'
_computing_data_collection 'SMART (Bruker, 2001)'
_computing_data_reduction 'SAINT (Bruker, 2001)'
_computing_molecular_graphics 'SHELXTL (Bruker, 2001)'
_computing_publication_material 'SHELXTL (Bruker, 2001)'
_computing_structure_refinement 'SHELXL97 (Sheldrick, 1997)'
_computing_structure_solution 'SHELXS97 (Sheldrick, 1997)'
_diffrn_ambient_temperature 295(2)
_diffrn_measured_fraction_theta_full 1.000
_diffrn_measured_fraction_theta_max 1.000
_diffrn_measurement_device_type 'Bruker SMART CCD area-detector'
_diffrn_measurement_method 'phi and omega scans'
_diffrn_radiation_monochromator graphite
_diffrn_radiation_source 'fine-focus sealed tube'
_diffrn_radiation_type MoK\a
_diffrn_radiation_wavelength 0.71073
_diffrn_reflns_av_R_equivalents 0.0206
_diffrn_reflns_av_sigmaI/netI 0.0155
_diffrn_reflns_limit_h_max 28
_diffrn_reflns_limit_h_min -28
_diffrn_reflns_limit_k_max 9
_diffrn_reflns_limit_k_min -9
_diffrn_reflns_limit_l_max 16
_diffrn_reflns_limit_l_min -16
_diffrn_reflns_number 9381
_diffrn_reflns_theta_full 28.28
_diffrn_reflns_theta_max 28.28
_diffrn_reflns_theta_min 1.89
_diffrn_standards_number 0
_exptl_absorpt_coefficient_mu 0.092
_exptl_absorpt_correction_T_max 0.9800
_exptl_absorpt_correction_T_min 0.9658
_exptl_absorpt_correction_type multi-scan
_exptl_absorpt_process_details '(SADABS; Bruker, 2001)'
_exptl_crystal_colour colourless
_exptl_crystal_density_diffrn 1.334
_exptl_crystal_density_method 'not measured'
_exptl_crystal_description Block
_exptl_crystal_F_000 808
_exptl_crystal_size_max 0.38
_exptl_crystal_size_mid 0.31
_exptl_crystal_size_min 0.22
_refine_diff_density_max 0.274
_refine_diff_density_min -0.232
_refine_ls_extinction_method none
_refine_ls_goodness_of_fit_ref 1.004
_refine_ls_hydrogen_treatment refall
_refine_ls_matrix_type full
_refine_ls_number_parameters 176
_refine_ls_number_reflns 2360
_refine_ls_number_restraints 0
_refine_ls_restrained_S_all 1.004
_refine_ls_R_factor_all 0.0554
_refine_ls_R_factor_gt 0.0481
_refine_ls_shift/su_max 0.000
_refine_ls_shift/su_mean 0.000
_refine_ls_structure_factor_coef Fsqd
_refine_ls_weighting_details 'calc w=1/[\s^2^(Fo^2^)+(0.0500P)^2^+1.3500P] where P=(Fo^2^+2Fc^2^)/3'
_refine_ls_weighting_scheme calc
_refine_ls_wR_factor_gt 0.1147
_refine_ls_wR_factor_ref 0.1206
_reflns_number_gt 2005
_reflns_number_total 2360
_reflns_threshold_expression >2sigma(I)
_cod_data_source_file sq3107.cif
_cod_data_source_block I
_cod_original_cell_volume 1894.5(2)
_cod_original_sg_symbol_H-M 'C 2/c'
_cod_database_code 2016459
_cod_database_fobs_code 2016459

loop_
_symmetry_equiv_pos_as_xyz
'x, y, z'
'-x, y, -z+1/2'
'x+1/2, y+1/2, z'
'-x+1/2, y+1/2, -z+1/2'
'-x, -y, -z'
'x, -y, z-1/2'
'-x+1/2, -y+1/2, -z'
'x+1/2, -y+1/2, z-1/2'

loop_
_atom_site_type_symbol
_atom_site_label
_atom_site_fract_x
_atom_site_fract_y
_atom_site_fract_z
_atom_site_U_iso_or_equiv
_atom_site_adp_type
_atom_site_calc_flag
_atom_site_refinement_flags
_atom_site_occupancy
O O1 0.13609(6) 0.52680(19) 0.30675(10) 0.0712(4) Uani d . 1
H H1 0.1589(11) 0.613(4) 0.3422(19) 0.095(7) Uiso d . 1
O O2 0.09343(6) 0.4964(2) 0.46669(10) 0.0767(4) Uani d . 1
C C1 0.09471(6) 0.4576(2) 0.37100(11) 0.0433(3) Uani d . 1
C C2 0.04885(5) 0.32848(17) 0.31155(10) 0.0355(3) Uani d . 1
C C3 0.01594(7) 0.2066(2) 0.39395(11) 0.0440(3) Uani d . 1
H H3A -0.0041(8) 0.283(2) 0.4495(14) 0.056(5) Uiso d . 1
H H3B 0.0482(8) 0.127(2) 0.4331(14) 0.057(5) Uiso d . 1
C C4 0.0000 0.4511(2) 0.2500 0.0354(4) Uani d S 1
H H4 -0.0208(7) 0.528(2) 0.3058(12) 0.042(4) Uiso d . 1
C C5 0.08076(6) 0.20706(19) 0.22707(12) 0.0415(3) Uani d . 1
H H5A 0.1022(7) 0.284(2) 0.1737(13) 0.047(4) Uiso d . 1
H H6B 0.1137(7) 0.129(2) 0.2641(13) 0.051(4) Uiso d . 1
C C6 0.03203(7) 0.08481(19) 0.16736(12) 0.0465(3) Uani d . 1
H H6 0.0538(8) 0.007(2) 0.1136(14) 0.057(5) Uiso d . 1
C C7 0.0000 -0.0376(3) 0.2500 0.0552(5) Uani d S 1
H H7 -0.0319(8) -0.121(3) 0.2107(14) 0.066(5) Uiso d . 1
N N1 0.19746(5) 0.81941(17) 0.39186(10) 0.0473(3) Uani d . 1
C C8 0.16828(7) 0.9049(2) 0.47075(14) 0.0536(4) Uani d . 1
H H8 0.1330(9) 0.843(3) 0.4995(15) 0.070(5) Uiso d . 1
C C9 0.18683(7) 1.0727(2) 0.51509(14) 0.0539(4) Uani d . 1
H H9 0.1631(9) 1.127(3) 0.5690(16) 0.070(5) Uiso d . 1
C C10 0.23917(6) 1.15934(18) 0.47739(10) 0.0383(3) Uani d . 1
C C11 0.26991(7) 1.0692(2) 0.39601(13) 0.0507(4) Uani d . 1
H H11 0.3066(9) 1.117(3) 0.3668(15) 0.066(5) Uiso d . 1
C C12 0.24781(7) 0.9022(2) 0.35584(14) 0.0550(4) Uani d . 1
H H12 0.2692(8) 0.840(3) 0.3002(15) 0.067(5) Uiso d . 1

loop_
_atom_site_aniso_label
_atom_site_aniso_U_11
_atom_site_aniso_U_22
_atom_site_aniso_U_33
_atom_site_aniso_U_12
_atom_site_aniso_U_13
_atom_site_aniso_U_23
O1 0.0742(8) 0.0822(9) 0.0587(7) -0.0411(7) 0.0210(6) -0.0264(6)
O2 0.0751(8) 0.1074(11) 0.0478(6) -0.0293(8) 0.0063(6) -0.0257(7)
C1 0.0393(6) 0.0476(7) 0.0429(7) 0.0018(5) 0.0013(5) -0.0090(6)
C2 0.0366(6) 0.0357(6) 0.0344(6) 0.0010(5) 0.0047(5) -0.0026(5)
C3 0.0457(7) 0.0485(8) 0.0381(6) 0.0050(6) 0.0045(5) 0.0097(6)
C4 0.0396(9) 0.0302(8) 0.0367(8) 0.000 0.0056(7) 0.000
C5 0.0388(6) 0.0407(7) 0.0454(7) 0.0039(5) 0.0069(5) -0.0075(5)
C6 0.0480(7) 0.0384(7) 0.0538(8) 0.0025(6) 0.0079(6) -0.0155(6)
C7 0.0576(12) 0.0309(9) 0.0770(15) 0.000 0.0020(11) 0.000
N1 0.0439(6) 0.0446(6) 0.0532(7) -0.0056(5) 0.0003(5) -0.0057(5)
C8 0.0476(8) 0.0504(8) 0.0637(9) -0.0141(7) 0.0128(7) -0.0062(7)
C9 0.0490(8) 0.0519(8) 0.0624(9) -0.0108(7) 0.0198(7) -0.0126(7)
C10 0.0343(6) 0.0403(6) 0.0402(6) -0.0023(5) 0.0005(5) 0.0000(5)
C11 0.0449(7) 0.0541(8) 0.0542(8) -0.0126(6) 0.0146(6) -0.0104(7)
C12 0.0514(8) 0.0564(9) 0.0581(9) -0.0097(7) 0.0128(7) -0.0176(7)

loop_
_atom_type_symbol
_atom_type_description
_atom_type_scat_dispersion_real
_atom_type_scat_dispersion_imag
_atom_type_scat_source
C C 0.0033 0.0016 'International Tables Vol C Tables 4.2.6.8 and 6.1.1.4'
H H 0.0000 0.0000 'International Tables Vol C Tables 4.2.6.8 and 6.1.1.4'
O O 0.0106 0.0060 'International Tables Vol C Tables 4.2.6.8 and 6.1.1.4'
N N 0.0061 0.0033 'International Tables Vol C Tables 4.2.6.8 and 6.1.1.4'

loop_
_geom_angle_atom_site_label_1
_geom_angle_atom_site_label_2
_geom_angle_atom_site_label_3
_geom_angle_site_symmetry_1
_geom_angle_site_symmetry_3
_geom_angle
_geom_angle_publ_flag
C1 O1 H1 . . 110.8(15) y
O2 C1 O1 . . 122.33(14) y
O2 C1 C2 . . 124.25(13) ?
O1 C1 C2 . . 113.42(11) ?
C1 C2 C3 . . 110.73(11) ?
C1 C2 C5 . . 111.59(10) ?
C3 C2 C5 . . 109.98(11) ?
C1 C2 C4 . . 106.96(10) ?
C3 C2 C4 . . 108.76(9) ?
C5 C2 C4 . . 108.73(9) ?
C6 C3 C2 2 . 109.68(11) ?
C6 C3 H3A 2 . 110.6(10) ?
C2 C3 H3A . . 110.6(10) ?
C6 C3 H3B 2 . 109.7(10) ?
C2 C3 H3B . . 107.9(9) ?
H3A C3 H3B . . 108.3(13) ?
C2 C4 C2 2 . 109.85(14) ?
C2 C4 H4 2 . 109.4(8) ?
C2 C4 H4 . . 108.0(8) ?
C6 C5 C2 . . 109.19(10) ?
C6 C5 H5A . . 110.2(9) ?
C2 C5 H5A . . 110.8(9) ?
C6 C5 H6B . . 110.2(9) ?
C2 C5 H6B . . 110.6(9) ?
H5A C5 H6B . . 105.7(13) ?
C3 C6 C7 2 . 109.83(11) ?
C3 C6 C5 2 . 109.43(12) ?
C7 C6 C5 . . 110.16(11) ?
C3 C6 H6 2 . 109.5(10) ?
C7 C6 H6 . . 110.2(10) ?
C5 C6 H6 . . 107.6(10) ?
C6 C7 C6 2 . 109.08(16) ?
C6 C7 H7 2 . 109.7(10) ?
C6 C7 H7 . . 110.6(10) ?
C8 N1 C12 . . 116.70(12) y
N1 C8 C9 . . 123.70(14) ?
N1 C8 H8 . . 116.9(12) ?
C9 C8 H8 . . 119.3(12) ?
C8 C9 C10 . . 119.66(14) ?
C8 C9 H9 . . 119.1(12) ?
C10 C9 H9 . . 121.2(12) ?
C11 C10 C9 . . 116.57(13) ?
C11 C10 C10 . 7_576 121.91(14) ?
C9 C10 C10 . 7_576 121.52(15) ?
C10 C11 C12 . . 119.89(13) ?
C10 C11 H11 . . 122.2(12) ?
C12 C11 H11 . . 117.9(12) ?
N1 C12 C11 . . 123.47(14) ?
N1 C12 H12 . . 116.6(11) ?
C11 C12 H12 . . 119.9(11) ?

loop_
_geom_bond_atom_site_label_1
_geom_bond_atom_site_label_2
_geom_bond_site_symmetry_2
_geom_bond_distance
_geom_bond_publ_flag
O1 C1 . 1.3111(18) y
O1 H1 . 0.90(3) y
O2 C1 . 1.1977(17) y
C1 C2 . 1.5196(18) y
C2 C3 . 1.5322(17) ?
C2 C5 . 1.5372(17) ?
C2 C4 . 1.5445(15) ?
C3 C6 2 1.527(2) y
C3 H3A . 0.988(17) ?
C3 H3B . 1.007(17) ?
C4 C2 2 1.5445(15) ?
C4 H4 . 1.000(15) ?
C5 C6 . 1.5311(19) ?
C5 H5A . 0.985(16) ?
C5 H6B . 0.998(16) ?
C6 C3 2 1.527(2) ?
C6 C7 . 1.5275(19) ?
C6 H6 . 0.995(18) ?
C7 C6 2 1.5275(19) ?
C7 H7 . 1.019(18) ?
N1 C8 . 1.324(2) y
N1 C12 . 1.3309(19) y
C8 C9 . 1.381(2) ?
C8 H8 . 0.964(19) ?
C9 C10 . 1.3868(19) ?
C9 H9 . 0.94(2) ?
C10 C11 . 1.3792(19) ?
C10 C10 7_576 1.490(3) y
C11 C12 . 1.381(2) ?
C11 H11 . 0.946(19) ?
C12 H12 . 0.950(19) ?

loop_
_geom_hbond_atom_site_label_D
_geom_hbond_atom_site_label_H
_geom_hbond_atom_site_label_A
_geom_hbond_site_symmetry_A
_geom_hbond_distance_DH
_geom_hbond_distance_HA
_geom_hbond_distance_DA
_geom_hbond_angle_DHA
O1 H1 N1 . 0.90(3) 1.80(3) 2.6801(17) 168(2)
C11 H11 O1 4 0.946(19) 2.576(19) 3.2744(19) 130.9(15)
C8 H8 O2 . 0.964(19) 2.67(2) 3.367(2) 129.6(14)

loop_
_geom_torsion_atom_site_label_1
_geom_torsion_atom_site_label_2
_geom_torsion_atom_site_label_3
_geom_torsion_atom_site_label_4
_geom_torsion_site_symmetry_1
_geom_torsion_site_symmetry_4
_geom_torsion
O2 C1 C2 C3 . . -19.1(2)
O1 C1 C2 C3 . . 161.91(13)
O2 C1 C2 C5 . . -142.01(16)
O1 C1 C2 C5 . . 39.05(17)
O2 C1 C2 C4 . . 99.20(17)
O1 C1 C2 C4 . . -79.74(14)
C1 C2 C3 C6 . 2 177.32(11)
C5 C2 C3 C6 . 2 -58.89(14)
C4 C2 C3 C6 . 2 60.07(14)
C1 C2 C4 C2 . 2 -179.34(10)
C3 C2 C4 C2 . 2 -59.72(8)
C5 C2 C4 C2 . 2 60.03(8)
C1 C2 C5 C6 . . -178.17(11)
C3 C2 C5 C6 . . 58.54(14)
C4 C2 C5 C6 . . -60.44(14)
C2 C5 C6 C3 . 2 61.34(15)
C2 C5 C6 C7 . . -59.51(15)
C3 C6 C7 C6 2 2 -60.23(8)
C5 C6 C7 C6 . 2 60.37(8)
C12 N1 C8 C9 . . 0.8(3)
N1 C8 C9 C10 . . -0.7(3)
C8 C9 C10 C11 . . -0.1(2)
C8 C9 C10 C10 . 7_576 179.85(16)
C9 C10 C11 C12 . . 0.5(2)
C10 C10 C11 C12 7_576 . -179.39(16)
C8 N1 C12 C11 . . -0.3(3)
C10 C11 C12 N1 . . -0.3(3)
